data_4321241
loop_
_publ_author_name
'M. Hashimoto'
'M. Takata'
'A. Yagasaki'

_publ_section_title
;
 Reactivity of Organometallic Molybdate toward Lanthanide Cations.
 Synthesis and Structure of Polynuclear Lanthanide-Molybdate Complexes
;
_journal_name_full 'Inorganic Chemistry'
_journal_page_first 3712
_journal_page_last 3714
_journal_paper_doi 10.1021/ic991221c
_journal_volume 39
_journal_year 2000
_chemical_formula_sum 'C32 H64 La3 Mo2 N7 O35'
_chemical_formula_weight 1715.51
_chemical_name_common 'dimeric La6Mo4'
_chemical_name_systematic
; 
 ? 
;
_space_group_IT_number 2
_symmetry_cell_setting triclinic
_symmetry_space_group_name_Hall '-P 1'
_symmetry_space_group_name_H-M 'P -1'
_atom_sites_solution_primary direct
_atom_sites_solution_secondary difmap
_audit_creation_method SHELXL-97
_cell_angle_alpha 94.44(2)
_cell_angle_beta 115.41(2)
_cell_angle_gamma 86.45(2)
_cell_formula_units_Z 2
_cell_length_a 12.661(3)
_cell_length_b 22.168(3)
_cell_length_c 11.691(4)
_cell_measurement_reflns_used 25
_cell_measurement_temperature 296(2)
_cell_measurement_theta_max 17.43
_cell_measurement_theta_min 17.06
_cell_volume 2953.5(14)
_computing_cell_refinement TEXSAN
_computing_data_collection TEXSAN
_computing_data_reduction TEXSAN
_computing_molecular_graphics ORTEPII
_computing_structure_refinement 'SHELXL-97 (Sheldrick, 1997)'
_computing_structure_solution 'SHELXS-97 (Sheldrick, 1990)'
_diffrn_ambient_temperature 296(2)
_diffrn_measured_fraction_theta_full 0.993
_diffrn_measured_fraction_theta_max 0.993
_diffrn_measurement_device_type 'RIGAKU AFC-5R'
_diffrn_measurement_method \w-2\q
_diffrn_radiation_monochromator graphite
_diffrn_radiation_source 'normal focus rotating anode'
_diffrn_radiation_type MoK\a
_diffrn_radiation_wavelength 0.71069
_diffrn_reflns_av_R_equivalents 0.0000
_diffrn_reflns_av_sigmaI/netI 0.1489
_diffrn_reflns_limit_h_max 20
_diffrn_reflns_limit_h_min 0
_diffrn_reflns_limit_k_max 35
_diffrn_reflns_limit_k_min -35
_diffrn_reflns_limit_l_max 17
_diffrn_reflns_limit_l_min -18
_diffrn_reflns_number 26004
_diffrn_reflns_theta_full 35.10
_diffrn_reflns_theta_max 35.10
_diffrn_reflns_theta_min 2.52
_diffrn_standards_decay_% '-0.6, -5.5, -7.3'
_diffrn_standards_interval_count 200
_diffrn_standards_number 3
_exptl_absorpt_coefficient_mu 2.633
_exptl_absorpt_correction_T_max 1.0000
_exptl_absorpt_correction_T_min 0.9097
_exptl_absorpt_correction_type psi-scan
_exptl_crystal_colour yellow
_exptl_crystal_density_diffrn 1.929
_exptl_crystal_density_meas ?
_exptl_crystal_density_method 'not measured'
_exptl_crystal_description block
_exptl_crystal_F_000 1680
_exptl_crystal_size_max 0.40
_exptl_crystal_size_mid 0.30
_exptl_crystal_size_min 0.20
_refine_diff_density_max 1.567
_refine_diff_density_min -3.197
_refine_diff_density_rms 0.265
_refine_ls_extinction_method none
_refine_ls_goodness_of_fit_ref 0.998
_refine_ls_matrix_type full
_refine_ls_number_parameters 730
_refine_ls_number_reflns 26004
_refine_ls_number_restraints 0
_refine_ls_restrained_S_all 0.998
_refine_ls_R_factor_all 0.1907
_refine_ls_R_factor_gt 0.0584
_refine_ls_shift/su_max 0.001
_refine_ls_shift/su_mean 0.000
_refine_ls_structure_factor_coef Fsqd
_refine_ls_weighting_details 'w=1/[\s^2^(Fo^2^)+(0.0900P)^2^+0.0000P] where P=(Fo^2^+2Fc^2^)/3'
_refine_ls_weighting_scheme calc
_refine_ls_wR_factor_gt 0.1465
_refine_ls_wR_factor_ref 0.2000
_reflns_number_gt 11631
_reflns_number_total 26004
_reflns_threshold_expression >2sigma(I)
_cod_data_source_file ic991221c_2.cif
_cod_data_source_block c:\shelx\sx97\yaglm1r
_cod_depositor_comments
;
The following automatic conversions were performed:

'_exptl_crystal_density_meas' value 'not measured' was changed to '?'
- the value is perceived as not measured.

Automatic conversion script
Id: cif_fix_values 3008 2015-01-20 13:52:24Z robertas 

The following automatic conversions were performed:

'_refine_ls_weighting_scheme' value 'calc
w=1/[\s^2^(Fo^2^)+(0.0900P)^2^+0.0000P] where P=(Fo^2^+2Fc^2^)/3' was
changed to 'calc'. New tag '_refine_ls_weighting_details' was
created. The value of the new tag was set to
'w=1/[\s^2^(Fo^2^)+(0.0900P)^2^+0.0000P] where P=(Fo^2^+2Fc^2^)/3'.

Automatic conversion script
Id: cif_fix_values 3143 2015-03-26 13:38:13Z robertas 
;
_cod_original_cell_volume 2953.5(11)
_cod_database_code 4321241

loop_
_symmetry_equiv_pos_as_xyz
'x, y, z'
'-x, -y, -z'

loop_
_atom_site_label
_atom_site_type_symbol
_atom_site_fract_x
_atom_site_fract_y
_atom_site_fract_z
_atom_site_U_iso_or_equiv
_atom_site_adp_type
_atom_site_occupancy
_atom_site_calc_flag
_atom_site_refinement_flags
_atom_site_disorder_assembly
_atom_site_disorder_group
La1 La 0.56383(3) 0.429954(18) 0.18572(4) 0.02786(9) Uani 1 d . . .
La2 La 0.66063(4) 0.30183(2) 0.58108(4) 0.02971(9) Uani 1 d . . .
La3 La 0.62713(4) 0.15493(2) 0.09551(4) 0.03407(10) Uani 1 d . . .
Mo1 Mo 0.42224(5) 0.27192(3) 0.21288(5) 0.02676(12) Uani 1 d . . .
Mo2 Mo 0.81126(5) 0.29906(3) 0.33147(6) 0.02771(12) Uani 1 d . . .
C1 C 0.2357(6) 0.3118(4) 0.1929(9) 0.044(2) Uani 1 d . . .
C2 C 0.2208(6) 0.2878(4) 0.0711(8) 0.0438(19) Uani 1 d . . .
C3 C 0.2388(6) 0.2259(4) 0.0764(8) 0.0387(17) Uani 1 d . . .
C4 C 0.2664(7) 0.2099(4) 0.2009(8) 0.0397(17) Uani 1 d . . .
C5 C 0.2618(6) 0.2631(4) 0.2729(8) 0.0419(18) Uani 1 d . . .
C6 C 0.2210(9) 0.3781(5) 0.2278(14) 0.077(4) Uani 1 d . . .
C7 C 0.1869(9) 0.3247(5) -0.0452(10) 0.065(3) Uani 1 d . . .
C8 C 0.2302(9) 0.1808(5) -0.0336(10) 0.066(3) Uani 1 d . . .
C9 C 0.2962(9) 0.1475(5) 0.2510(12) 0.068(3) Uani 1 d . . .
C10 C 0.2850(9) 0.2679(7) 0.4106(10) 0.071(3) Uani 1 d . . .
C11 C 0.9799(6) 0.3552(4) 0.3665(8) 0.0398(17) Uani 1 d . . .
C12 C 0.9645(6) 0.3094(5) 0.2681(8) 0.046(2) Uani 1 d . . .
C13 C 0.9850(7) 0.2532(5) 0.3227(10) 0.054(2) Uani 1 d . . .
C14 C 1.0120(6) 0.2640(4) 0.4534(9) 0.047(2) Uani 1 d . . .
C15 C 1.0091(6) 0.3270(4) 0.4798(7) 0.0404(17) Uani 1 d . . .
C16 C 0.9718(9) 0.4226(5) 0.3538(12) 0.065(3) Uani 1 d . . .
C17 C 0.9254(9) 0.3200(7) 0.1298(9) 0.079(4) Uani 1 d . . .
C18 C 0.9835(10) 0.1932(6) 0.2551(15) 0.089(5) Uani 1 d . . .
C19 C 1.0353(11) 0.2142(6) 0.5495(15) 0.092(5) Uani 1 d . . .
C20 C 1.0388(10) 0.3566(6) 0.6091(9) 0.067(3) Uani 1 d . . .
O1 O 0.4519(5) 0.3406(2) 0.1679(5) 0.0382(12) Uani 1 d . . .
O2 O 0.5054(5) 0.2728(3) 0.3782(5) 0.0395(12) Uani 1 d . . .
O3 O 0.4848(5) 0.2133(3) 0.1471(6) 0.0447(14) Uani 1 d . . .
O4 O 0.7319(5) 0.3634(3) 0.2521(5) 0.0391(12) Uani 1 d . . .
O5 O 0.7827(5) 0.2972(3) 0.4662(5) 0.0414(13) Uani 1 d . . .
O6 O 0.7454(5) 0.2359(3) 0.2292(6) 0.0480(15) Uani 1 d . . .
OW1 O 0.5290(7) 0.3741(3) -0.0255(6) 0.0577(18) Uani 1 d . . .
OW2 O 0.5248(6) 0.3237(3) 0.6929(6) 0.0507(15) Uani 1 d . . .
OW3 O 0.7148(7) 0.1253(3) 0.3261(6) 0.066(2) Uani 1 d . . .
OW4 O 0.7421(7) 0.1667(3) -0.0346(7) 0.0622(19) Uani 1 d . . .
OW5 O 0.5038(7) 0.0742(3) 0.1198(8) 0.070(2) Uani 1 d . . .
N11 N 0.5213(6) 0.4183(3) 0.4254(6) 0.0326(12) Uani 1 d . . .
O11 O 0.6110(4) 0.3919(2) 0.4178(5) 0.0335(11) Uani 1 d . . .
O12 O 0.4654(5) 0.4564(3) 0.3463(6) 0.0464(14) Uani 1 d . . .
O13 O 0.4925(6) 0.4041(3) 0.5064(6) 0.0555(17) Uani 1 d . . .
N21 N 0.6607(7) 0.5489(4) 0.3385(7) 0.0471(17) Uani 1 d . . .
O21 O 0.7146(6) 0.4987(3) 0.3719(6) 0.0550(17) Uani 1 d . . .
O22 O 0.5622(6) 0.5477(3) 0.2412(6) 0.0509(15) Uani 1 d . . .
O23 O 0.6993(7) 0.5964(3) 0.3954(8) 0.070(2) Uani 1 d . . .
N31 N 0.8656(6) 0.2542(3) 0.8175(6) 0.0421(16) Uani 1 d . . .
O31 O 0.7627(5) 0.2577(3) 0.8100(5) 0.0505(15) Uani 1 d . . .
O32 O 0.8805(6) 0.2770(4) 0.7311(6) 0.0586(18) Uani 1 d . . .
O33 O 0.9451(6) 0.2304(4) 0.9053(7) 0.070(2) Uani 1 d . . .
N41 N 0.6205(8) 0.1673(4) 0.5541(9) 0.059(2) Uani 1 d . . .
O41 O 0.7033(6) 0.1900(3) 0.5382(7) 0.0546(16) Uani 1 d . . .
O42 O 0.5660(6) 0.2023(3) 0.5997(7) 0.0560(17) Uani 1 d . . .
O43 O 0.5963(11) 0.1166(4) 0.5213(13) 0.124(4) Uani 1 d . . .
N51 N 0.4611(7) 0.2165(4) -0.1437(8) 0.0513(18) Uani 1 d . . .
O51 O 0.4513(6) 0.1646(3) -0.1239(6) 0.0548(16) Uani 1 d . . .
O52 O 0.5459(6) 0.2470(3) -0.0586(7) 0.0540(16) Uani 1 d . . .
O53 O 0.3929(8) 0.2427(5) -0.2384(8) 0.093(3) Uani 1 d . . .
N61 N 0.7063(9) 0.0279(4) 0.0349(10) 0.061(2) Uani 1 d . . .
O61 O 0.7675(7) 0.0591(3) 0.1318(7) 0.0645(19) Uani 1 d . . .
O62 O 0.6194(7) 0.0544(3) -0.0495(8) 0.071(2) Uani 1 d . . .
O63 O 0.7254(9) -0.0255(4) 0.0200(10) 0.097(3) Uani 1 d . . .
O1T O 0.7452(6) 0.3992(3) 0.7068(6) 0.0554(17) Uani 1 d . . .
C1T C 0.8013(10) 0.4458(5) 0.6727(9) 0.061(3) Uani 1 d . . .
C2T C 0.9105(10) 0.4630(6) 0.7956(11) 0.071(3) Uani 1 d . . .
C3T C 0.8776(11) 0.4458(7) 0.8999(11) 0.080(4) Uani 1 d . . .
C4T C 0.7601(11) 0.4150(6) 0.8352(10) 0.075(3) Uani 1 d . . .
N71 N 0.3482(15) 0.4946(8) -0.0235(14) 0.040(3) Uani 0.50 d P . .
N71A N 0.2926(16) 0.4829(9) -0.0589(18) 0.050(4) Uani 0.50 d P . .
O71 O 0.3423(6) 0.4607(3) 0.0479(6) 0.0577(17) Uani 1 d . . .
O72 O 0.2891(9) 0.5253(5) -0.1017(9) 0.094(3) Uani 1 d . . .
O73 O 0.4487(10) 0.4984(6) -0.0106(10) 0.044(3) Uani 0.50 d P . .
O73A O 0.211(2) 0.4542(10) -0.139(2) 0.136(11) Uani 0.50 d P . .
O101 O 0.6450(9) 0.0066(4) 0.3210(10) 0.090(3) Uani 1 d . . .
C101 C 0.5750(18) -0.0202(9) 0.3744(19) 0.123(6) Uani 1 d . . .
C102 C 0.637(2) -0.0722(13) 0.436(3) 0.190(13) Uani 1 d . . .
C103 C 0.731(2) -0.0868(8) 0.403(2) 0.137(8) Uani 1 d . . .
C104 C 0.7216(18) -0.0435(7) 0.308(2) 0.122(6) Uani 1 d . . .
O201 O 0.8557(9) 0.0721(5) -0.1035(10) 0.100(3) Uani 1 d . . .
C201 C 0.9751(16) 0.0828(9) -0.0835(18) 0.114(6) Uani 1 d . . .
C202 C 0.9694(19) 0.0734(15) -0.216(2) 0.188(13) Uani 1 d . . .
C203 C 0.877(2) 0.0319(15) -0.282(2) 0.203(14) Uani 1 d . . .
C204 C 0.7939(16) 0.0364(10) -0.2199(17) 0.127(7) Uani 1 d . . .

loop_
_atom_site_aniso_label
_atom_site_aniso_U_11
_atom_site_aniso_U_22
_atom_site_aniso_U_33
_atom_site_aniso_U_23
_atom_site_aniso_U_13
_atom_site_aniso_U_12
La1 0.03013(19) 0.02733(19) 0.02560(18) 0.00652(14) 0.01060(15) -0.00055(14)
La2 0.03033(19) 0.0357(2) 0.02319(17) 0.00495(15) 0.01087(15) -0.00186(15)
La3 0.0378(2) 0.0271(2) 0.0406(2) -0.00121(16) 0.02017(19) -0.00243(16)
Mo1 0.0223(2) 0.0276(3) 0.0285(3) 0.0026(2) 0.0087(2) -0.0023(2)
Mo2 0.0218(2) 0.0337(3) 0.0284(3) 0.0049(2) 0.0109(2) 0.0000(2)
C1 0.023(3) 0.038(4) 0.065(5) -0.013(4) 0.016(3) -0.005(3)
C2 0.024(3) 0.053(5) 0.048(5) 0.012(4) 0.006(3) -0.008(3)
C3 0.025(3) 0.046(4) 0.041(4) -0.003(3) 0.011(3) -0.008(3)
C4 0.034(4) 0.041(4) 0.043(4) 0.007(3) 0.014(3) -0.007(3)
C5 0.024(3) 0.059(5) 0.044(4) 0.001(4) 0.015(3) -0.004(3)
C6 0.046(5) 0.044(6) 0.138(12) -0.017(6) 0.040(7) -0.004(4)
C7 0.052(6) 0.071(7) 0.058(6) 0.027(5) 0.005(5) -0.012(5)
C8 0.056(6) 0.078(8) 0.064(6) -0.038(6) 0.028(5) -0.030(5)
C9 0.052(6) 0.054(6) 0.095(8) 0.035(6) 0.023(6) 0.001(5)
C10 0.049(6) 0.125(11) 0.044(5) -0.013(6) 0.025(5) -0.014(6)
C11 0.025(3) 0.055(5) 0.041(4) 0.005(4) 0.014(3) -0.010(3)
C12 0.023(3) 0.080(7) 0.037(4) -0.007(4) 0.016(3) -0.014(4)
C13 0.027(4) 0.063(6) 0.072(6) -0.015(5) 0.023(4) 0.001(4)
C14 0.020(3) 0.059(6) 0.060(5) 0.020(4) 0.015(3) 0.006(3)
C15 0.027(3) 0.055(5) 0.035(4) 0.004(3) 0.009(3) -0.004(3)
C16 0.047(5) 0.056(6) 0.089(8) 0.009(6) 0.023(5) -0.019(5)
C17 0.047(5) 0.165(13) 0.032(4) -0.011(6) 0.021(4) -0.041(7)
C18 0.055(6) 0.062(7) 0.135(12) -0.042(8) 0.037(7) 0.007(5)
C19 0.067(8) 0.079(9) 0.126(12) 0.059(9) 0.032(8) 0.012(6)
C20 0.059(6) 0.100(9) 0.037(5) -0.019(5) 0.016(4) -0.020(6)
O1 0.033(3) 0.038(3) 0.040(3) 0.010(2) 0.009(2) -0.008(2)
O2 0.030(3) 0.054(3) 0.031(3) 0.009(2) 0.008(2) -0.009(2)
O3 0.035(3) 0.047(3) 0.052(3) -0.010(3) 0.021(3) 0.000(2)
O4 0.035(3) 0.049(3) 0.040(3) 0.015(2) 0.021(2) 0.009(2)
O5 0.033(3) 0.065(4) 0.034(3) 0.015(3) 0.022(2) 0.004(3)
O6 0.034(3) 0.045(3) 0.062(4) -0.010(3) 0.018(3) -0.014(2)
OW1 0.103(6) 0.034(3) 0.037(3) 0.001(2) 0.032(4) 0.002(3)
OW2 0.056(4) 0.058(4) 0.047(3) 0.009(3) 0.031(3) 0.008(3)
OW3 0.095(6) 0.057(4) 0.040(3) 0.002(3) 0.023(4) 0.002(4)
OW4 0.070(5) 0.060(4) 0.077(5) 0.007(4) 0.050(4) -0.002(4)
OW5 0.079(5) 0.039(4) 0.107(6) 0.003(4) 0.052(5) -0.015(3)
N11 0.040(3) 0.033(3) 0.028(3) 0.004(2) 0.017(3) -0.003(3)
O11 0.032(3) 0.034(3) 0.033(3) 0.002(2) 0.013(2) 0.002(2)
O12 0.043(3) 0.054(4) 0.042(3) 0.015(3) 0.018(3) 0.012(3)
O13 0.066(4) 0.073(5) 0.046(3) 0.010(3) 0.042(3) -0.001(3)
N21 0.057(5) 0.046(4) 0.042(4) -0.005(3) 0.023(3) -0.012(3)
O21 0.052(4) 0.045(4) 0.047(3) 0.003(3) 0.002(3) 0.001(3)
O22 0.053(4) 0.043(3) 0.041(3) 0.007(3) 0.004(3) -0.001(3)
O23 0.077(5) 0.049(4) 0.084(5) -0.028(4) 0.036(4) -0.020(4)
N31 0.036(3) 0.058(5) 0.030(3) 0.004(3) 0.012(3) 0.000(3)
O31 0.039(3) 0.075(5) 0.036(3) 0.018(3) 0.013(2) 0.004(3)
O32 0.043(3) 0.091(5) 0.042(3) 0.017(3) 0.017(3) 0.003(3)
O33 0.056(4) 0.088(6) 0.048(4) 0.026(4) 0.004(3) 0.012(4)
N41 0.074(6) 0.041(4) 0.065(5) -0.003(4) 0.032(5) -0.011(4)
O41 0.060(4) 0.042(4) 0.067(4) 0.004(3) 0.032(4) 0.002(3)
O42 0.063(4) 0.050(4) 0.062(4) 0.009(3) 0.033(4) -0.006(3)
O43 0.138(10) 0.049(5) 0.188(12) -0.018(7) 0.074(9) -0.029(6)
N51 0.060(5) 0.049(5) 0.052(4) 0.010(4) 0.030(4) 0.004(4)
O51 0.066(4) 0.047(4) 0.048(4) 0.005(3) 0.019(3) -0.015(3)
O52 0.054(4) 0.040(3) 0.067(4) 0.001(3) 0.024(3) -0.003(3)
O53 0.084(6) 0.109(7) 0.067(5) 0.041(5) 0.008(5) -0.006(5)
N61 0.074(6) 0.041(5) 0.079(6) -0.007(4) 0.044(5) -0.008(4)
O61 0.065(5) 0.055(4) 0.071(5) -0.006(4) 0.030(4) 0.011(4)
O62 0.074(5) 0.050(4) 0.084(6) -0.022(4) 0.034(5) -0.006(4)
O63 0.122(8) 0.039(4) 0.138(9) -0.012(5) 0.068(7) 0.008(5)
O1T 0.070(4) 0.045(4) 0.043(3) -0.008(3) 0.016(3) -0.018(3)
C1T 0.070(7) 0.059(6) 0.045(5) 0.001(4) 0.014(5) -0.018(5)
C2T 0.061(7) 0.085(9) 0.055(6) -0.007(6) 0.012(5) -0.017(6)
C3T 0.069(8) 0.107(10) 0.051(6) -0.010(6) 0.011(6) -0.033(7)
C4T 0.074(8) 0.099(10) 0.045(5) -0.024(6) 0.020(5) -0.021(7)
N71 0.047(9) 0.044(9) 0.027(7) 0.011(6) 0.012(7) 0.004(7)
N71A 0.043(10) 0.058(11) 0.045(10) -0.005(8) 0.014(8) -0.023(9)
O71 0.065(4) 0.057(4) 0.043(3) 0.020(3) 0.013(3) 0.003(3)
O72 0.114(8) 0.098(7) 0.091(6) 0.060(6) 0.061(6) 0.048(6)
O73 0.044(6) 0.051(7) 0.035(6) 0.016(5) 0.011(5) -0.007(6)
O73A 0.128(18) 0.109(17) 0.105(16) 0.038(13) -0.028(13) -0.072(15)
O101 0.121(8) 0.052(5) 0.117(7) 0.036(5) 0.065(6) 0.001(5)
C101 0.159(18) 0.115(14) 0.137(15) 0.040(12) 0.098(14) -0.008(12)
C102 0.18(3) 0.19(3) 0.24(3) 0.13(2) 0.12(2) 0.02(2)
C103 0.149(19) 0.081(12) 0.130(16) 0.025(11) 0.014(14) 0.026(12)
C104 0.165(18) 0.059(9) 0.169(18) 0.014(10) 0.097(15) 0.006(10)
O201 0.090(7) 0.099(7) 0.114(8) -0.025(6) 0.049(6) -0.007(6)
C201 0.097(12) 0.130(15) 0.123(14) 0.001(12) 0.056(11) -0.005(11)
C202 0.118(17) 0.31(4) 0.16(2) -0.07(2) 0.091(17) -0.07(2)
C203 0.16(2) 0.31(4) 0.15(2) -0.13(2) 0.086(18) -0.06(2)
C204 0.113(14) 0.18(2) 0.103(13) -0.033(13) 0.067(11) -0.038(13)

loop_
_atom_type_symbol
_atom_type_description
_atom_type_scat_dispersion_real
_atom_type_scat_dispersion_imag
_atom_type_scat_source
La La -0.2871 2.4523 'International Tables Vol C Tables 4.2.6.8 and 6.1.1.4'
Mo Mo -1.6832 0.6857 'International Tables Vol C Tables 4.2.6.8 and 6.1.1.4'
O O 0.0106 0.0060 'International Tables Vol C Tables 4.2.6.8 and 6.1.1.4'
N N 0.0061 0.0033 'International Tables Vol C Tables 4.2.6.8 and 6.1.1.4'
C C 0.0033 0.0016 'International Tables Vol C Tables 4.2.6.8 and 6.1.1.4'
H H 0.0000 0.0000 'International Tables Vol C Tables 4.2.6.8 and 6.1.1.4'

loop_
_geom_angle_atom_site_label_1
_geom_angle_atom_site_label_2
_geom_angle_atom_site_label_3
_geom_angle
_geom_angle_site_symmetry_1
_geom_angle_site_symmetry_3
_geom_angle_publ_flag
O4 La1 O1 86.37(19) . . no
O4 La1 OW1 80.1(2) . . no
O1 La1 OW1 73.1(2) . . no
O4 La1 O73 113.0(3) . 2_665 no
O1 La1 O73 130.2(3) . 2_665 no
OW1 La1 O73 66.4(3) . 2_665 no
O4 La1 O22 126.2(2) . . no
O1 La1 O22 140.1(2) . . no
OW1 La1 O22 128.98(19) . . no
O73 La1 O22 63.1(3) 2_665 . no
O4 La1 O71 154.8(2) . . no
O1 La1 O71 74.1(2) . . no
OW1 La1 O71 79.1(2) . . no
O22 La1 O71 78.5(2) . . no
O4 La1 O21 80.3(2) . . no
O1 La1 O21 136.4(2) . . no
OW1 La1 O21 142.8(2) . . no
O73 La1 O21 93.0(3) 2_665 . no
O22 La1 O21 48.48(19) . . no
O71 La1 O21 124.9(2) . . no
O4 La1 O73 136.0(3) . . no
O1 La1 O73 110.4(3) . . no
OW1 La1 O73 67.5(3) . . no
O22 La1 O73 64.4(3) . . no
O71 La1 O73 44.3(3) . . no
O21 La1 O73 107.9(3) . . no
O4 La1 O12 117.93(17) . . no
O1 La1 O12 75.5(2) . . no
OW1 La1 O12 142.5(2) . . no
O73 La1 O12 124.1(3) 2_665 . no
O22 La1 O12 69.0(2) . . no
O71 La1 O12 72.8(2) . . no
O21 La1 O12 74.7(2) . . no
O73 La1 O12 105.8(3) . . no
O4 La1 O11 70.62(16) . . no
O1 La1 O11 69.09(17) . . no
OW1 La1 O11 132.93(17) . . no
O73 La1 O11 159.6(3) 2_665 . no
O22 La1 O11 98.09(17) . . no
O71 La1 O11 114.95(18) . . no
O21 La1 O11 67.33(19) . . no
O73 La1 O11 153.1(3) . . no
O12 La1 O11 47.37(16) . . no
O4 La1 O72 73.8(2) . 2_665 no
O1 La1 O72 142.5(3) . 2_665 no
OW1 La1 O72 72.4(3) . 2_665 no
O73 La1 O72 42.0(3) 2_665 2_665 no
O22 La1 O72 75.2(3) . 2_665 no
O21 La1 O72 71.9(3) . 2_665 no
O12 La1 O72 141.9(3) . 2_665 no
O11 La1 O72 129.1(2) . 2_665 no
Mo2 La1 Mo1 68.26(2) . . no
Mo2 La1 La1 136.11(2) . 2_665 no
Mo1 La1 La1 130.22(2) . 2_665 no
Mo2 La1 La2 50.419(18) . . no
Mo1 La1 La2 49.90(2) . . no
La1 La1 La2 173.402(14) 2_665 . no
Mo2 La1 La3 41.902(19) . . no
Mo1 La1 La3 41.602(14) . . no
La1 La1 La3 120.05(2) 2_665 . no
La2 La1 La3 64.96(2) . . no
O2 La2 O5 84.93(19) . . no
O2 La2 O1T 137.3(2) . . no
O5 La2 O1T 94.3(2) . . no
O2 La2 O41 74.5(2) . . no
O5 La2 O41 72.3(2) . . no
O1T La2 O41 145.5(2) . . no
O2 La2 OW2 94.8(2) . . no
O5 La2 OW2 171.2(2) . . no
O1T La2 OW2 79.9(2) . . no
O41 La2 OW2 116.2(2) . . no
O2 La2 O32 142.4(2) . . no
O5 La2 O32 68.65(19) . . no
O1T La2 O32 73.3(2) . . no
O41 La2 O32 72.3(2) . . no
OW2 La2 O32 115.4(2) . . no
O2 La2 O42 70.3(2) . . no
O5 La2 O42 119.7(2) . . no
O1T La2 O42 140.5(2) . . no
O41 La2 O42 48.7(2) . . no
OW2 La2 O42 68.2(2) . . no
O32 La2 O42 99.4(2) . . no
O2 La2 O31 136.6(2) . . no
O5 La2 O31 114.71(18) . . no
O1T La2 O31 82.1(2) . . no
O41 La2 O31 75.7(2) . . no
OW2 La2 O31 71.3(2) . . no
O32 La2 O31 47.78(19) . . no
O42 La2 O31 66.3(2) . . no
O2 La2 O11 69.70(17) . . no
O5 La2 O11 66.21(17) . . no
O1T La2 O11 71.02(18) . . no
O41 La2 O11 126.45(19) . . no
OW2 La2 O11 105.40(18) . . no
O32 La2 O11 118.61(19) . . no
O42 La2 O11 138.73(19) . . no
O31 La2 O11 152.96(19) . . no
O2 La2 O13 72.9(2) . . no
O5 La2 O13 110.86(17) . . no
O1T La2 O13 67.5(2) . . no
O41 La2 O13 146.8(2) . . no
OW2 La2 O13 60.83(18) . . no
O32 La2 O13 140.7(2) . . no
O42 La2 O13 112.5(2) . . no
O31 La2 O13 126.30(18) . . no
O11 La2 O13 44.65(15) . . no
Mo1 La2 Mo2 67.80(2) . . no
Mo1 La2 La1 50.49(2) . . no
Mo2 La2 La1 48.999(18) . . no
Mo1 La2 La3 41.364(19) . . no
Mo2 La2 La3 41.879(17) . . no
La1 La2 La3 64.633(18) . . no
O6 La3 O3 79.4(2) . . no
O6 La3 OW4 84.0(2) . . no
O3 La3 OW4 137.4(2) . . no
O6 La3 OW5 135.7(2) . . no
O3 La3 OW5 76.6(2) . . no
OW4 La3 OW5 137.1(2) . . no
O6 La3 OW3 71.2(2) . . no
O3 La3 OW3 85.4(2) . . no
OW4 La3 OW3 125.5(3) . . no
OW5 La3 OW3 70.2(3) . . no
O6 La3 O51 126.6(2) . . no
O3 La3 O51 77.2(2) . . no
OW4 La3 O51 81.9(2) . . no
OW5 La3 O51 83.2(2) . . no
OW3 La3 O51 151.1(2) . . no
O6 La3 O61 106.1(2) . . no
O3 La3 O61 148.6(2) . . no
OW4 La3 O61 73.8(2) . . no
OW5 La3 O61 78.6(2) . . no
OW3 La3 O61 68.1(2) . . no
O51 La3 O61 118.6(2) . . no
O6 La3 O62 146.2(2) . . no
O3 La3 O62 134.3(2) . . no
OW4 La3 O62 69.2(3) . . no
OW5 La3 O62 67.9(3) . . no
OW3 La3 O62 107.6(3) . . no
O51 La3 O62 71.0(2) . . no
O61 La3 O62 47.8(2) . . no
O6 La3 O52 79.0(2) . . no
O3 La3 O52 71.4(2) . . no
OW4 La3 O52 67.0(2) . . no
OW5 La3 O52 125.9(2) . . no
OW3 La3 O52 145.1(2) . . no
O51 La3 O52 48.1(2) . . no
O61 La3 O52 139.8(2) . . no
O62 La3 O52 107.3(2) . . no
Mo1 La3 Mo2 67.04(2) . . no
Mo1 La3 La1 41.627(15) . . no
Mo2 La3 La1 40.266(18) . . no
Mo1 La3 La2 40.957(18) . . no
Mo2 La3 La2 41.281(16) . . no
La1 La3 La2 50.407(17) . . no
O2 Mo1 O1 104.8(3) . . no
O2 Mo1 O3 106.3(3) . . no
O1 Mo1 O3 106.6(3) . . no
O2 Mo1 C1 102.8(3) . . no
O1 Mo1 C1 90.7(3) . . no
O3 Mo1 C1 140.6(3) . . no
O2 Mo1 C2 136.4(3) . . no
O1 Mo1 C2 88.4(3) . . no
O3 Mo1 C2 109.3(3) . . no
C1 Mo1 C2 34.5(3) . . no
O2 Mo1 C3 131.5(3) . . no
O1 Mo1 C3 117.3(3) . . no
O3 Mo1 C3 84.6(3) . . no
C1 Mo1 C3 56.1(3) . . no
C2 Mo1 C3 33.3(3) . . no
O2 Mo1 C4 97.6(3) . . no
O1 Mo1 C4 143.7(3) . . no
O3 Mo1 C4 93.7(3) . . no
C1 Mo1 C4 56.3(3) . . no
C2 Mo1 C4 56.2(3) . . no
C3 Mo1 C4 33.9(3) . . no
O2 Mo1 C5 82.1(3) . . no
O1 Mo1 C5 122.2(3) . . no
O3 Mo1 C5 126.8(3) . . no
C1 Mo1 C5 34.0(3) . . no
C2 Mo1 C5 56.6(3) . . no
C3 Mo1 C5 56.0(3) . . no
C4 Mo1 C5 33.6(3) . . no
La2 Mo1 La3 97.68(3) . . no
La2 Mo1 La1 79.61(3) . . no
La3 Mo1 La1 96.77(2) . . no
La2 Mo1 Mo2 56.30(2) . . no
La3 Mo1 Mo2 56.84(2) . . no
La1 Mo1 Mo2 54.81(2) . . no
O5 Mo2 O6 107.7(3) . . no
O5 Mo2 O4 105.3(3) . . no
O6 Mo2 O4 105.9(3) . . no
O5 Mo2 C12 142.7(3) . . no
O6 Mo2 C12 97.7(3) . . no
O4 Mo2 C12 93.1(3) . . no
O5 Mo2 C11 114.2(3) . . no
O6 Mo2 C11 132.4(3) . . no
O4 Mo2 C11 84.2(3) . . no
C12 Mo2 C11 34.7(3) . . no
O5 Mo2 C13 122.5(3) . . no
O6 Mo2 C13 82.4(3) . . no
O4 Mo2 C13 126.6(3) . . no
C12 Mo2 C13 34.1(3) . . no
C11 Mo2 C13 56.7(3) . . no
O5 Mo2 C14 90.4(3) . . no
O6 Mo2 C14 103.7(3) . . no
O4 Mo2 C14 140.0(3) . . no
C12 Mo2 C14 56.6(3) . . no
C11 Mo2 C14 56.0(3) . . no
C13 Mo2 C14 34.1(3) . . no
O5 Mo2 C15 86.2(3) . . no
O6 Mo2 C15 136.5(3) . . no
O4 Mo2 C15 109.8(3) . . no
C12 Mo2 C15 56.8(3) . . no
C11 Mo2 C15 33.6(3) . . no
C13 Mo2 C15 56.5(3) . . no
C14 Mo2 C15 33.6(3) . . no
La1 Mo2 La2 80.58(2) . . no
La1 Mo2 La3 97.83(2) . . no
La2 Mo2 La3 96.84(2) . . no
La1 Mo2 Mo1 56.93(2) . . no
La2 Mo2 Mo1 55.90(2) . . no
La3 Mo2 Mo1 56.12(2) . . no
C5 C1 C2 108.1(7) . . no
C5 C1 C6 126.7(10) . . no
C2 C1 C6 125.2(10) . . no
C5 C1 Mo1 74.9(4) . . no
C2 C1 Mo1 72.8(4) . . no
C6 C1 Mo1 119.9(6) . . no
C3 C2 C1 107.9(8) . . no
C3 C2 C7 126.8(9) . . no
C1 C2 C7 125.2(9) . . no
C3 C2 Mo1 74.3(5) . . no
C1 C2 Mo1 72.7(4) . . no
C7 C2 Mo1 120.4(6) . . no
C2 C3 C4 108.8(8) . . no
C2 C3 C8 126.5(9) . . no
C4 C3 C8 124.7(9) . . no
C2 C3 Mo1 72.4(4) . . no
C4 C3 Mo1 73.3(4) . . no
C8 C3 Mo1 120.7(6) . . no
C5 C4 C3 108.0(7) . . no
C5 C4 C9 124.8(9) . . no
C3 C4 C9 127.2(9) . . no
C5 C4 Mo1 73.8(4) . . no
C3 C4 Mo1 72.8(4) . . no
C9 C4 Mo1 119.1(6) . . no
C4 C5 C1 107.2(7) . . no
C4 C5 C10 126.7(9) . . no
C1 C5 C10 126.1(9) . . no
C4 C5 Mo1 72.6(4) . . no
C1 C5 Mo1 71.1(4) . . no
C10 C5 Mo1 119.9(6) . . no
C15 C11 C12 108.5(8) . . no
C15 C11 C16 125.0(9) . . no
C12 C11 C16 126.5(8) . . no
C15 C11 Mo2 74.7(4) . . no
C12 C11 Mo2 71.8(4) . . no
C16 C11 Mo2 121.5(6) . . no
C13 C12 C11 107.4(8) . . no
C13 C12 C17 126.6(10) . . no
C11 C12 C17 125.9(10) . . no
C13 C12 Mo2 73.8(5) . . no
C11 C12 Mo2 73.4(4) . . no
C17 C12 Mo2 115.5(5) . . no
C12 C13 C14 108.0(8) . . no
C12 C13 C18 125.4(11) . . no
C14 C13 C18 126.5(11) . . no
C12 C13 Mo2 72.1(5) . . no
C14 C13 Mo2 74.0(5) . . no
C18 C13 Mo2 121.7(7) . . no
C15 C14 C13 108.4(8) . . no
C15 C14 C19 126.0(10) . . no
C13 C14 C19 125.6(11) . . no
C15 C14 Mo2 73.6(4) . . no
C13 C14 Mo2 71.9(5) . . no
C19 C14 Mo2 118.4(6) . . no
C11 C15 C14 107.7(8) . . no
C11 C15 C20 127.7(9) . . no
C14 C15 C20 124.5(9) . . no
C11 C15 Mo2 71.7(4) . . no
C14 C15 Mo2 72.8(4) . . no
C20 C15 Mo2 123.5(6) . . no
Mo1 O1 La1 156.6(3) . . no
Mo1 O2 La2 157.1(3) . . no
Mo1 O3 La3 160.3(3) . . no
Mo2 O4 La1 151.1(3) . . no
Mo2 O5 La2 155.6(3) . . no
Mo2 O6 La3 170.4(3) . . no
La1 OW1 O52 123.7(3) . . no
La3 OW3 O101 106.4(3) . . no
La3 OW3 O41 128.6(3) . . no
O101 OW3 O41 107.6(3) . . no
O13 N11 O12 123.2(7) . . no
O13 N11 O11 119.0(6) . . no
O12 N11 O11 117.7(6) . . no
N11 O11 La1 95.5(4) . . no
N11 O11 La2 101.9(4) . . no
La1 O11 La2 151.0(2) . . no
N11 O12 La1 97.9(4) . . no
N11 O13 La2 93.8(5) . . no
O23 N21 O21 122.3(8) . . no
O23 N21 O22 120.6(8) . . no
O21 N21 O22 117.1(7) . . no
N21 O21 La1 97.3(5) . . no
N21 O22 La1 97.0(5) . . no
O33 N31 O32 122.5(8) . . no
O33 N31 O31 121.1(7) . . no
O32 N31 O31 116.5(7) . . no
N31 O31 La2 96.6(4) . . no
N31 O32 La2 98.6(5) . . no
O43 N41 O42 123.5(11) . . no
O43 N41 O41 120.1(10) . . no
O42 N41 O41 116.4(8) . . no
N41 O41 La2 98.5(5) . . no
N41 O42 La2 95.5(5) . . no
O51 N51 O53 124.1(9) . . no
O51 N51 O52 118.2(8) . . no
O53 N51 O52 117.7(9) . . no
N51 O51 La3 100.1(5) . . no
N51 O52 La3 93.6(5) . . no
N51 O52 OW1 121.7(6) . . no
La3 O52 OW1 135.6(3) . . no
O63 N61 O61 123.0(11) . . no
O63 N61 O62 119.9(10) . . no
O61 N61 O62 117.1(9) . . no
N61 O61 La3 98.4(6) . . no
N61 O62 La3 95.3(6) . . no
C4T O1T C1T 106.8(8) . . no
C4T O1T La2 125.2(6) . . no
C1T O1T La2 127.6(6) . . no
O1T C1T C2T 105.6(8) . . no
C3T C2T C1T 102.9(9) . . no
C4T C3T C2T 107.4(9) . . no
O1T C4T C3T 105.1(10) . . no
O72 N71 O71 140.1(18) . . no
O72 N71 O73 108.2(15) . . no
O71 N71 O73 111.7(14) . . no
O72 N71A O73A 104.7(19) . . no
O72 N71A O71 138.7(17) . . no
O73A N71A O71 115.6(17) . . no
N71 O71 La1 102.9(10) . . no
N71A O71 La1 131.2(9) . . no
N71A O72 La1 131.0(12) . 2_665 no
N71 O72 La1 104.0(11) . 2_665 no
N71 O73 La1 105.7(9) . 2_665 no
N71A O73 La1 102.2(8) . 2_665 no
N71 O73 La1 100.9(9) . . no
N71A O73 La1 104.1(8) . . no
La1 O73 La1 153.4(5) 2_665 . no
C101 O101 C104 104.6(12) . . no
C102 C101 O101 107.7(17) . . no
C101 C102 C103 109.8(17) . . no
C102 C103 C104 106.5(16) . . no
O101 C104 C103 105.2(15) . . no
C204 O201 C201 111.6(12) . . no
O201 C201 C202 103.1(15) . . no
C203 C202 C201 105(2) . . no
C202 C203 C204 109.0(17) . . no
O201 C204 C203 103.6(15) . . no

loop_
_geom_bond_atom_site_label_1
_geom_bond_atom_site_label_2
_geom_bond_distance
_geom_bond_site_symmetry_2
_geom_bond_publ_flag
La1 O4 2.382(5) . yes
La1 O1 2.452(5) . yes
La1 OW1 2.546(6) . no
La1 O73 2.633(11) 2_665 no
La1 O22 2.642(6) . no
La1 O71 2.642(7) . no
La1 O21 2.643(6) . no
La1 O73 2.663(11) . no
La1 O12 2.677(6) . no
La1 O11 2.708(5) . no
La1 O72 2.714(10) 2_665 no
La1 Mo2 4.0244(13) . yes
La1 Mo1 4.1263(10) . yes
La1 La1 5.1534(16) 2_665 yes
La1 La2 5.2605(15) . yes
La1 La3 6.1684(11) . yes
La2 O2 2.413(5) . yes
La2 O5 2.438(5) . yes
La2 O1T 2.532(6) . no
La2 O41 2.562(6) . no
La2 OW2 2.575(6) . no
La2 O32 2.626(6) . no
La2 O42 2.641(7) . no
La2 O31 2.659(6) . no
La2 O11 2.725(5) . no
La2 O13 2.923(7) . no
La2 Mo1 4.0909(15) . yes
La2 Mo2 4.1098(11) . yes
La2 La3 6.1850(17) . yes
La3 O6 2.407(6) . yes
La3 O3 2.410(5) . yes
La3 OW4 2.551(7) . no
La3 OW5 2.555(7) . no
La3 OW3 2.559(7) . no
La3 O51 2.590(7) . no
La3 O61 2.623(7) . no
La3 O62 2.674(7) . no
La3 O52 2.681(7) . no
La3 Mo1 4.1243(11) . yes
La3 Mo2 4.1584(14) . yes
Mo1 O2 1.759(5) . yes
Mo1 O1 1.759(5) . yes
Mo1 O3 1.774(6) . yes
Mo1 C1 2.391(8) . no
Mo1 C2 2.393(8) . no
Mo1 C3 2.417(7) . no
Mo1 C4 2.423(8) . no
Mo1 C5 2.439(7) . no
Mo1 Mo2 4.5741(15) . no
Mo2 O5 1.765(5) . yes
Mo2 O6 1.765(6) . yes
Mo2 O4 1.770(5) . yes
Mo2 C12 2.383(7) . no
Mo2 C11 2.403(7) . no
Mo2 C13 2.405(8) . no
Mo2 C14 2.432(7) . no
Mo2 C15 2.443(7) . no
C1 C5 1.413(13) . no
C1 C2 1.419(12) . no
C1 C6 1.518(13) . no
C2 C3 1.379(12) . no
C2 C7 1.526(13) . no
C3 C4 1.413(11) . no
C3 C8 1.536(12) . no
C4 C5 1.407(12) . no
C4 C9 1.506(13) . no
C5 C10 1.504(13) . no
C11 C15 1.400(11) . no
C11 C12 1.429(12) . no
C11 C16 1.505(14) . no
C12 C13 1.403(14) . no
C12 C17 1.507(13) . no
C13 C14 1.419(14) . no
C13 C18 1.490(14) . no
C14 C15 1.409(13) . no
C14 C19 1.560(15) . no
C15 C20 1.498(12) . no
O1 OW1 2.977(8) . no
O3 OW5 3.081(9) . no
O6 OW3 2.893(10) . no
OW1 O52 2.822(9) . yes
OW1 O73 2.838(14) 2_665 no
OW1 O73 2.896(14) . no
OW1 O22 2.937(8) 2_665 no
OW2 O13 2.800(9) . no
OW2 O53 2.899(11) 1_556 no
OW2 O42 2.926(10) . no
OW2 O31 3.053(9) . no
OW2 O23 3.065(10) 2_666 no
OW3 O101 2.816(11) . no
OW3 O41 2.821(10) . yes
OW3 O61 2.902(10) . no
OW3 OW5 2.942(11) . no
OW4 O201 2.735(12) . no
OW4 O52 2.890(10) . no
OW4 O31 2.912(9) 1_554 no
OW4 O62 2.969(11) . no
OW5 O101 2.753(12) . no
OW5 O63 2.881(13) 2_655 no
OW5 O62 2.921(11) . no
N11 O13 1.219(8) . no
N11 O12 1.247(8) . no
N11 O11 1.280(8) . no
N21 O23 1.210(9) . no
N21 O21 1.265(10) . no
N21 O22 1.278(9) . no
O22 OW1 2.937(8) 2_665 no
O23 OW2 3.065(10) 2_666 no
N31 O33 1.215(9) . no
N31 O32 1.253(9) . no
N31 O31 1.265(9) . no
O31 OW4 2.912(9) 1_556 no
N41 O43 1.174(11) . no
N41 O42 1.246(11) . no
N41 O41 1.278(11) . no
N51 O51 1.214(10) . no
N51 O53 1.235(10) . no
N51 O52 1.291(10) . no
O53 OW2 2.899(11) 1_554 no
N61 O63 1.209(11) . no
N61 O61 1.246(11) . no
N61 O62 1.268(12) . no
O63 OW5 2.881(13) 2_655 no
O1T C4T 1.448(12) . no
O1T C1T 1.458(12) . no
C1T C2T 1.548(14) . no
C2T C3T 1.528(17) . no
C3T C4T 1.527(16) . no
N71 O72 1.142(16) . no
N71 O71 1.194(16) . no
N71 O73 1.22(2) . no
N71 O73A 1.90(2) . no
N71A O72 1.09(2) . no
N71A O73A 1.22(2) . no
N71A O71 1.26(2) . no
N71A O73 1.855(19) . no
O73 La1 2.633(11) 2_665 no
O73 OW1 2.838(14) 2_665 no
O101 C101 1.458(17) . no
O101 C104 1.471(18) . no
C101 C102 1.41(3) . no
C102 C103 1.41(3) . no
C103 C104 1.49(3) . no
O201 C204 1.444(19) . no
O201 C201 1.458(18) . no
C201 C202 1.52(3) . no
C202 C203 1.43(3) . no
C203 C204 1.52(3) . no
